data_2202438
loop_
_publ_author_name
'Dagur, Pritesh'
Chopra,Deepak
'Prakash, A. S.'
'Guru Row, T. N.'
'Hegde, M. S.'

_publ_section_title
;
 Hexaaquanickel(II) dichromate bis(hexamethylenetetramine) monohydrate
;
_journal_issue 12
_journal_name_full 'Acta Crystallographica Section E'
_journal_page_first m1129
_journal_page_last m1130
_journal_paper_doi 10.1107/S1600536803024875
_journal_volume 59
_journal_year 2003
_chemical_formula_iupac '[Ni (H2 O)6] [Cr2 O7], 2C6 H12 N4, H2 O'
_chemical_formula_moiety 'H12 Ni O6 2_, Cr2 O7 2-, 2C6 H12 N4, H2 O'
_chemical_formula_structural '2(C6 H12 N4), H12 Ni O6, Cr2 O7, H2 O'
_chemical_formula_sum 'C12 H38 Cr2 N8 Ni O14'
_chemical_formula_weight 681.19
_chemical_name_systematic
;
Hexaaquanickel(II) dichromate bis(hexamethylenetetramine) monohydrate
;
_space_group_IT_number 14
_symmetry_cell_setting monoclinic
_symmetry_space_group_name_Hall '-P 2ybc'
_symmetry_space_group_name_H-M 'P 1 21/c 1'
_atom_sites_solution_hydrogens geom
_atom_sites_solution_primary direct
_atom_sites_solution_secondary difmap
_cell_angle_alpha 90
_cell_angle_beta 97.896(3)
_cell_angle_gamma 90
_cell_formula_units_Z 8
_cell_length_a 27.976(5)
_cell_length_b 13.333(3)
_cell_length_c 14.070(3)
_cell_measurement_reflns_used 765
_cell_measurement_temperature 293(2)
_cell_measurement_theta_max 25.5
_cell_measurement_theta_min 1.5
_cell_volume 5198.4(19)
_computing_cell_refinement SMART
_computing_data_collection 'SMART (Bruker, 1998)'
_computing_data_reduction 'SAINT (Bruker, 1998)'
_computing_molecular_graphics 'ORTEP-3 for Windows (Farrugia, 1997) and CAMERON (Watkin et al., 1993)'
_computing_publication_material 'PLATON (Spek, 1990)'
_computing_structure_refinement 'SHELXL97 (Sheldrick, 1997)'
_computing_structure_solution 'SIR92 (Altomare et al., 1993)'
_diffrn_ambient_temperature 293(2)
_diffrn_measured_fraction_theta_full 1.000
_diffrn_measured_fraction_theta_max 1.000
_diffrn_measurement_device_type 'Bruker SMART CCD area detector'
_diffrn_measurement_method '\f and \w'
_diffrn_radiation_monochromator graphite
_diffrn_radiation_source 'fine-focus sealed tube'
_diffrn_radiation_type MoK\a
_diffrn_radiation_wavelength 0.71073
_diffrn_reflns_av_R_equivalents 0.0363
_diffrn_reflns_av_sigmaI/netI 0.0338
_diffrn_reflns_limit_h_max 32
_diffrn_reflns_limit_h_min -33
_diffrn_reflns_limit_k_max 15
_diffrn_reflns_limit_k_min -15
_diffrn_reflns_limit_l_max 16
_diffrn_reflns_limit_l_min -16
_diffrn_reflns_number 37222
_diffrn_reflns_reduction_process
;
 ?
;
_diffrn_reflns_theta_full 25.00
_diffrn_reflns_theta_max 25.00
_diffrn_reflns_theta_min 0.73
_diffrn_standards_number 0
_exptl_absorpt_coefficient_mu 1.616
_exptl_absorpt_correction_T_max 0.7381
_exptl_absorpt_correction_T_min 0.6234
_exptl_absorpt_correction_type multi-scan
_exptl_absorpt_process_details '(SADABS; Sheldrick, 1996)'
_exptl_crystal_colour Red
_exptl_crystal_density_diffrn 1.741
_exptl_crystal_density_method 'Not measured'
_exptl_crystal_description Prism
_exptl_crystal_F_000 2832
_exptl_crystal_size_max 0.3
_exptl_crystal_size_mid 0.2
_exptl_crystal_size_min 0.2
_refine_diff_density_max 1.090
_refine_diff_density_min -0.767
_refine_ls_extinction_method none
_refine_ls_goodness_of_fit_ref 1.339
_refine_ls_hydrogen_treatment mixed
_refine_ls_matrix_type full
_refine_ls_number_parameters 779
_refine_ls_number_reflns 9189
_refine_ls_number_restraints 0
_refine_ls_restrained_S_all 1.339
_refine_ls_R_factor_all 0.0624
_refine_ls_R_factor_gt 0.0483
_refine_ls_shift/su_max 0.001
_refine_ls_shift/su_mean 0.000
_refine_ls_structure_factor_coef Fsqd
_refine_ls_weighting_details 'calc w = 1/[\s^2^(Fo^2^)+(0.0611P)^2^] where P = (Fo^2^+2Fc^2^)/3'
_refine_ls_weighting_scheme calc
_refine_ls_wR_factor_gt 0.1229
_refine_ls_wR_factor_ref 0.1304
_reflns_number_gt 7533
_reflns_number_total 9189
_reflns_threshold_expression I>2\s(I)
_cod_data_source_file cf6280.cif
_cod_data_source_block I
_cod_depositor_comments
;
The following automatic conversions were performed:
'_symmetry_cell_setting' value 'Monoclinic' changed to 'monoclinic'
according to '/home/saulius/struct/CIF-dictionaries/cif_core.dic'
dictionary named 'cif_core.dic' version 2.4.1 from 2010-06-29.

Automatic conversion script
Id: cif_fix_enum 1527 2010-12-29 10:47:43Z saulius 

The following automatic conversions were performed:

'_symmetry_cell_setting' value 'Monoclinic' changed to 'monoclinic'
according to /home/saulius/struct/CIF-dictionaries/cif_core.dic
dictionary named 'cif_core.dic' version 2.4.1 from 2010-06-29.

Automatic conversion script
Id: cif_fix_values 1715 2011-07-08 13:25:40Z adriana 
;
_cod_original_sg_symbol_H-M 'P 21/c'
_cod_database_code 2202438

loop_
_symmetry_equiv_pos_as_xyz
x,y,z
-x,1/2+y,1/2-z
-x,-y,-z
x,1/2-y,1/2+z

loop_
_atom_site_label
_atom_site_fract_x
_atom_site_fract_y
_atom_site_fract_z
_atom_site_U_iso_or_equiv
_atom_site_adp_type
_atom_site_calc_flag
_atom_site_refinement_flags
_atom_site_occupancy
_atom_site_disorder_assembly
_atom_site_disorder_group
_atom_site_type_symbol
Ni1 0.391568(16) 0.54262(3) 0.22787(3) 0.02279(13) Uani d . 1 . . Ni
O2 0.37522(9) 0.5989(2) 0.09286(17) 0.0307(6) Uani d . 1 . . O
O1 0.31993(11) 0.5474(2) 0.2475(2) 0.0380(7) Uani d . 1 . . O
O4 0.46151(10) 0.5342(2) 0.1984(2) 0.0375(7) Uani d . 1 . . O
O3 0.39802(11) 0.6851(2) 0.2800(2) 0.0350(7) Uani d . 1 . . O
O5 0.41085(13) 0.4915(2) 0.3666(2) 0.0387(8) Uani d . 1 . . O
N5 0.46481(11) 0.1781(2) -0.0534(2) 0.0318(7) Uani d . 1 . . N
O6 0.38135(10) 0.3976(2) 0.1796(2) 0.0329(7) Uani d . 1 . . O
N10 0.28675(11) 0.1747(2) 0.6107(2) 0.0306(7) Uani d . 1 . . N
N9 0.26780(11) 0.2955(2) 0.4808(2) 0.0330(8) Uani d . 1 . . N
N7 0.52548(11) 0.2290(2) 0.0788(2) 0.0299(7) Uani d . 1 . . N
N6 0.50356(11) 0.3420(2) -0.0560(2) 0.0282(7) Uani d . 1 . . N
O14 0.32397(13) 0.3747(2) 0.3544(2) 0.0479(9) Uani d . 1 . . O
N12 0.21580(11) 0.2820(2) 0.6051(2) 0.0336(8) Uani d . 1 . . N
C10 0.54259(13) 0.3047(3) 0.0161(3) 0.0323(9) Uani d . 1 . . C
H10A 0.5678 0.2759 -0.0162 0.039 Uiso calc R 1 . . H
H10B 0.5564 0.3604 0.0547 0.039 Uiso calc R 1 . . H
N8 0.44630(11) 0.3093(2) 0.0575(2) 0.0293(7) Uani d . 1 . . N
C15 0.25677(14) 0.1004(3) 0.5522(3) 0.0354(9) Uani d . 1 . . C
H15A 0.2768 0.0630 0.5138 0.043 Uiso calc R 1 . . H
H15B 0.2435 0.0535 0.5942 0.043 Uiso calc R 1 . . H
N11 0.21708(12) 0.1477(2) 0.4885(2) 0.0349(8) Uani d . 1 . . N
C9 0.50491(14) 0.1449(3) 0.0178(3) 0.0321(9) Uani d . 1 . . C
H9A 0.5299 0.1158 -0.0150 0.039 Uiso calc R 1 . . H
H9B 0.4936 0.0934 0.0578 0.039 Uiso calc R 1 . . H
C16 0.30591(14) 0.2445(3) 0.5454(3) 0.0351(9) Uani d . 1 . . C
H16A 0.3265 0.2082 0.5073 0.042 Uiso calc R 1 . . H
H16B 0.3255 0.2944 0.5826 0.042 Uiso calc R 1 . . H
C12 0.48661(14) 0.2726(3) 0.1265(2) 0.0324(9) Uani d . 1 . . C
H12A 0.4748 0.2222 0.1671 0.039 Uiso calc R 1 . . H
H12B 0.4995 0.3276 0.1672 0.039 Uiso calc R 1 . . H
C11 0.48290(14) 0.2558(3) -0.1131(2) 0.0333(9) Uani d . 1 . . C
H11A 0.4567 0.2789 -0.1602 0.040 Uiso calc R 1 . . H
H11B 0.5074 0.2270 -0.1472 0.040 Uiso calc R 1 . . H
C14 0.18707(14) 0.2056(3) 0.5470(3) 0.0362(9) Uani d . 1 . . C
H14A 0.1727 0.1605 0.5890 0.043 Uiso calc R 1 . . H
H14B 0.1612 0.2382 0.5053 0.043 Uiso calc R 1 . . H
C8 0.42749(13) 0.2239(3) -0.0028(3) 0.0337(9) Uani d . 1 . . C
H8A 0.4010 0.2465 -0.0495 0.040 Uiso calc R 1 . . H
H8B 0.4151 0.1736 0.0372 0.040 Uiso calc R 1 . . H
C7 0.46556(14) 0.3832(3) -0.0046(3) 0.0329(9) Uani d . 1 . . C
H7A 0.4786 0.4394 0.0342 0.039 Uiso calc R 1 . . H
H7B 0.4394 0.4080 -0.0510 0.039 Uiso calc R 1 . . H
C17 0.25544(14) 0.2309(3) 0.6672(3) 0.0359(9) Uani d . 1 . . C
H17A 0.2745 0.2803 0.7061 0.043 Uiso calc R 1 . . H
H17B 0.2419 0.1853 0.7100 0.043 Uiso calc R 1 . . H
C13 0.23753(15) 0.3503(3) 0.5401(3) 0.0388(10) Uani d . 1 . . C
H13A 0.2121 0.3849 0.4990 0.047 Uiso calc R 1 . . H
H13B 0.2569 0.4003 0.5778 0.047 Uiso calc R 1 . . H
C18 0.23812(15) 0.2185(3) 0.4256(3) 0.0394(10) Uani d . 1 . . C
H18A 0.2124 0.2510 0.3835 0.047 Uiso calc R 1 . . H
H18B 0.2579 0.1819 0.3860 0.047 Uiso calc R 1 . . H
Ni2 0.137658(17) 0.98700(4) 0.22775(3) 0.02490(14) Uani d . 1 . . Ni
O10 0.17281(13) 0.9822(3) 0.3656(2) 0.0484(9) Uani d . 1 . . O
O7 0.07458(11) 1.0278(2) 0.2712(2) 0.0378(7) Uani d . 1 . . O
O8 0.10453(13) 0.9836(3) 0.0885(2) 0.0520(9) Uani d . 1 . . O
O9 0.20288(12) 0.9469(3) 0.1849(2) 0.0442(8) Uani d . 1 . . O
N3 0.04400(13) 0.8370(3) -0.0155(2) 0.0443(9) Uani d . 1 . . N
O11 0.11698(16) 0.8451(3) 0.2437(3) 0.0691(13) Uani d . 1 . . O
O12 0.15619(13) 1.1326(2) 0.2179(3) 0.0482(9) Uani d . 1 . . O
N2 -0.01971(12) 0.8356(3) -0.1517(2) 0.0360(8) Uani d . 1 . . N
C1 -0.04583(14) 0.7607(3) -0.1025(3) 0.0414(10) Uani d . 1 . . C
H1A -0.0650 0.7190 -0.1497 0.050 Uiso calc R 1 . . H
H1B -0.0676 0.7945 -0.0651 0.050 Uiso calc R 1 . . H
N1 -0.01254(13) 0.6973(3) -0.0391(2) 0.0442(9) Uani d . 1 . . N
N4 0.04745(13) 0.7192(3) -0.1467(2) 0.0423(9) Uani d . 1 . . N
C4 0.00977(16) 0.8976(3) -0.0781(3) 0.0446(11) Uani d . 1 . . C
H4A 0.0271 0.9476 -0.1096 0.053 Uiso calc R 1 . . H
H4B -0.0113 0.9322 -0.0399 0.053 Uiso calc R 1 . . H
C3 0.07477(15) 0.7831(4) -0.0737(3) 0.0472(11) Uani d . 1 . . C
H3A 0.0972 0.7418 -0.0322 0.057 Uiso calc R 1 . . H
H3B 0.0934 0.8311 -0.1051 0.057 Uiso calc R 1 . . H
C5 0.01652(18) 0.7623(4) 0.0315(3) 0.0555(13) Uani d . 1 . . C
H5A -0.0046 0.7964 0.0700 0.067 Uiso calc R 1 . . H
H5B 0.0387 0.7213 0.0740 0.067 Uiso calc R 1 . . H
C2 0.02000(18) 0.6474(3) -0.0975(4) 0.0543(12) Uani d . 1 . . C
H2A 0.0422 0.6049 -0.0566 0.065 Uiso calc R 1 . . H
H2B 0.0013 0.6050 -0.1446 0.065 Uiso calc R 1 . . H
C6 0.01305(15) 0.7832(3) -0.2068(3) 0.0437(11) Uani d . 1 . . C
H6A 0.0307 0.8321 -0.2392 0.052 Uiso calc R 1 . . H
H6B -0.0056 0.7423 -0.2553 0.052 Uiso calc R 1 . . H
Cr3 0.40602(2) 0.95943(5) 0.17023(4) 0.03159(17) Uani d . 1 . . Cr
Cr4 0.34395(2) 1.04621(5) 0.32500(4) 0.03467(18) Uani d . 1 . . Cr
Cr2 0.11436(3) 0.41461(6) 0.32677(5) 0.0516(2) Uani d . 1 . . Cr
O26 0.1245(9) 0.504(2) 0.0964(14) 0.133(3) Uani d P 0.312(6) A 1 O
O29 0.1221(7) 0.6759(14) 0.148(2) 0.166(4) Uani d P 0.312(6) A 1 O
O31 0.2033(8) 0.584(2) 0.1732(16) 0.133(4) Uani d P 0.312(6) A 1 O
O26A 0.1481(4) 0.5340(8) 0.0720(6) 0.133(3) Uani d P 0.688(6) A 2 O
O29A 0.1507(3) 0.6754(6) 0.1982(9) 0.166(4) Uani d P 0.688(6) A 2 O
O31A 0.2039(3) 0.5202(8) 0.2268(7) 0.133(4) Uani d P 0.688(6) A 2 O
Cr1 0.14826(4) 0.56434(6) 0.17715(6) 0.0649(3) Uani d . 1 . . Cr
O23 0.0630(7) 0.4352(15) 0.2913(16) 0.091(3) Uani d P 0.312(6) A 1 O
O30 0.1282(6) 0.4192(13) 0.4414(12) 0.0650(18) Uani d P 0.312(6) A 1 O
O24 0.1284(9) 0.2970(17) 0.3231(13) 0.082(2) Uani d P 0.312(6) A 1 O
O23A 0.0572(3) 0.3931(6) 0.3363(6) 0.091(3) Uani d P 0.688(6) A 2 O
O30A 0.1428(3) 0.4625(5) 0.4232(5) 0.0650(18) Uani d P 0.688(6) A 2 O
O24A 0.1396(4) 0.3217(7) 0.2865(5) 0.082(2) Uani d P 0.688(6) A 2 O
N14 0.30194(11) 0.7274(2) 0.0302(2) 0.0330(8) Uani d . 1 . . N
N15 0.22491(12) 0.7065(3) -0.0722(2) 0.0397(8) Uani d . 1 . . N
N13 0.28276(12) 0.8311(2) -0.1122(2) 0.0352(8) Uani d . 1 . . N
N16 0.24063(11) 0.8566(3) 0.0262(2) 0.0344(8) Uani d . 1 . . N
C20 0.32067(14) 0.7778(3) -0.0495(3) 0.0361(9) Uani d . 1 . . C
H20A 0.3354 0.7284 -0.0869 0.043 Uiso calc R 1 . . H
H20B 0.3454 0.8251 -0.0240 0.043 Uiso calc R 1 . . H
C22 0.20422(14) 0.7825(3) -0.0157(3) 0.0442(11) Uani d . 1 . . C
H22A 0.1902 0.7501 0.0355 0.053 Uiso calc R 1 . . H
H22B 0.1786 0.8172 -0.0562 0.053 Uiso calc R 1 . . H
C24 0.27917(14) 0.8024(3) 0.0855(3) 0.0351(9) Uani d . 1 . . C
H24A 0.2660 0.7694 0.1375 0.042 Uiso calc R 1 . . H
H24B 0.3034 0.8497 0.1134 0.042 Uiso calc R 1 . . H
C19 0.26051(15) 0.9050(3) -0.0530(3) 0.0391(10) Uani d . 1 . . C
H19A 0.2846 0.9537 -0.0274 0.047 Uiso calc R 1 . . H
H19B 0.2350 0.9404 -0.0930 0.047 Uiso calc R 1 . . H
C21 0.26412(15) 0.6566(3) -0.0106(3) 0.0404(10) Uani d . 1 . . C
H21A 0.2784 0.6062 -0.0476 0.048 Uiso calc R 1 . . H
H21B 0.2511 0.6229 0.0411 0.048 Uiso calc R 1 . . H
C23 0.24573(16) 0.7568(3) -0.1492(3) 0.0428(11) Uani d . 1 . . C
H23A 0.2203 0.7902 -0.1912 0.051 Uiso calc R 1 . . H
H23B 0.2601 0.7071 -0.1868 0.051 Uiso calc R 1 . . H
O20 0.40292(13) 0.8424(2) 0.1497(2) 0.0603(9) Uani d . 1 . . O
O18 0.34977(13) 1.1619(2) 0.3047(3) 0.0665(10) Uani d . 1 . . O
O22 0.08147(17) 1.0902(4) 0.4498(3) 0.0808(14) Uani d . 1 . . O
O15 0.35058(13) 1.0301(3) 0.4396(2) 0.0630(10) Uani d . 1 . . O
O19 0.37035(14) 1.0176(3) 0.0935(3) 0.0761(12) Uani d . 1 . . O
O21 0.46026(14) 0.9971(3) 0.1711(3) 0.0843(14) Uani d . 1 . . O
O17 0.39211(15) 0.9777(3) 0.2875(3) 0.0814(13) Uani d . 1 . . O
O16 0.29273(14) 1.0079(4) 0.2783(3) 0.0985(15) Uani d . 1 . . O
O28 0.1337(5) 0.5321(8) 0.2814(9) 0.132(4) Uani d P 0.50 A . O
O28A 0.1061(4) 0.4884(9) 0.2251(7) 0.115(4) Uani d P 0.50 A . O
H5O 0.4263(18) 0.453(4) 0.379(4) 0.050 Uiso d . 1 . . H
H51 0.3960(18) 0.372(4) 0.153(3) 0.050 Uiso d . 1 . . H
H52 0.4854(17) 0.522(3) 0.232(3) 0.050 Uiso d . 1 . . H
H53 0.4700(18) 0.563(4) 0.162(3) 0.050 Uiso d . 1 . . H
H54 0.4214(16) 0.690(3) 0.318(3) 0.050 Uiso d . 1 . . H
H55 0.3985(16) 0.730(4) 0.242(3) 0.050 Uiso d . 1 . . H
H56 0.3716(16) 0.550(3) 0.050(3) 0.050 Uiso d . 1 . . H
H57 0.3474(16) 0.653(3) 0.082(3) 0.050 Uiso d . 1 . . H
H58 0.3127(16) 0.588(4) 0.286(3) 0.050 Uiso d . 1 . . H
H59 0.2073(19) 0.932(4) 0.146(3) 0.050 Uiso d . 1 . . H
H60 0.2265(17) 0.967(3) 0.222(3) 0.050 Uiso d . 1 . . H
H61 0.1681(17) 1.151(3) 0.172(3) 0.050 Uiso d . 1 . . H
H62 0.0781(16) 1.053(3) 0.329(3) 0.050 Uiso d . 1 . . H
H63 0.0592(17) 1.063(4) 0.241(3) 0.050 Uiso d . 1 . . H
H64 0.0980(17) 0.836(3) 0.280(3) 0.050 Uiso d . 1 . . H
H65 0.1253(18) 0.799(4) 0.229(3) 0.050 Uiso d . 1 . . H
H66 0.1157(18) 1.019(3) 0.051(3) 0.050 Uiso d . 1 . . H
H67 0.3177(19) 0.500(4) 0.266(4) 0.050 Uiso d . 1 . . H
H68 0.3554(16) 0.383(4) 0.171(3) 0.050 Uiso d . 1 . . H
H69 0.0983(17) 1.050(3) 0.498(3) 0.050 Uiso d . 1 . . H
H70 0.0672(19) 1.111(4) 0.473(4) 0.050 Uiso d . 1 . . H
H71 0.1448(18) 1.170(4) 0.245(3) 0.050 Uiso d . 1 . . H
H72 0.1787(18) 1.026(4) 0.396(3) 0.050 Uiso d . 1 . . H
H73 0.1706(17) 0.924(3) 0.385(3) 0.050 Uiso d . 1 . . H
H74 0.3059(16) 0.359(3) 0.398(3) 0.050 Uiso d . 1 . . H
H75 0.3306(18) 0.332(4) 0.327(3) 0.050 Uiso d . 1 . . H
H76 0.0890(17) 0.930(4) 0.077(3) 0.050 Uiso d . 1 . . H
H77 0.3926(18) 0.497(4) 0.392(4) 0.050 Uiso d . 1 . . H

loop_
_atom_site_aniso_label
_atom_site_aniso_U_11
_atom_site_aniso_U_22
_atom_site_aniso_U_33
_atom_site_aniso_U_12
_atom_site_aniso_U_13
_atom_site_aniso_U_23
Ni1 0.0211(3) 0.0232(3) 0.0237(2) -0.00153(19) 0.00187(18) 0.00110(18)
O2 0.0291(15) 0.0368(17) 0.0255(13) 0.0026(13) 0.0007(11) 0.0033(11)
O1 0.0282(16) 0.043(2) 0.0451(18) -0.0049(15) 0.0139(13) -0.0082(14)
O4 0.0205(15) 0.053(2) 0.0382(17) -0.0008(13) 0.0027(12) 0.0161(14)
O3 0.0437(18) 0.0236(15) 0.0351(15) -0.0025(13) -0.0038(13) 0.0013(12)
O5 0.052(2) 0.0357(19) 0.0284(15) 0.0042(15) 0.0063(14) 0.0070(13)
N5 0.0311(18) 0.037(2) 0.0291(16) -0.0016(15) 0.0097(14) -0.0083(14)
O6 0.0283(16) 0.0294(16) 0.0431(16) -0.0037(13) 0.0124(13) -0.0102(12)
N10 0.0273(18) 0.0323(19) 0.0334(17) 0.0045(14) 0.0088(14) 0.0038(14)
N9 0.0316(19) 0.0313(19) 0.0371(17) -0.0009(14) 0.0087(15) 0.0040(14)
N7 0.0304(18) 0.0305(18) 0.0282(15) 0.0017(14) 0.0022(13) 0.0038(13)
N6 0.0251(17) 0.0325(19) 0.0279(16) 0.0006(14) 0.0064(13) 0.0064(13)
O14 0.054(2) 0.043(2) 0.050(2) -0.0075(17) 0.0207(16) 0.0055(15)
N12 0.0326(19) 0.0306(19) 0.0400(18) 0.0043(15) 0.0133(15) -0.0040(14)
C10 0.026(2) 0.036(2) 0.035(2) -0.0024(17) 0.0036(16) 0.0018(17)
N8 0.0272(17) 0.0292(18) 0.0329(16) 0.0001(14) 0.0091(13) -0.0007(13)
C15 0.039(2) 0.022(2) 0.048(2) 0.0018(18) 0.0146(19) -0.0002(17)
N11 0.0333(19) 0.036(2) 0.0362(17) -0.0068(15) 0.0076(15) -0.0079(15)
C9 0.033(2) 0.032(2) 0.0313(19) 0.0055(18) 0.0068(17) -0.0022(16)
C16 0.029(2) 0.036(2) 0.043(2) -0.0037(18) 0.0111(17) 0.0000(18)
C12 0.040(2) 0.035(2) 0.0231(17) 0.0008(18) 0.0085(16) -0.0006(16)
C11 0.029(2) 0.050(3) 0.0210(17) 0.0029(19) 0.0063(15) 0.0009(17)
C14 0.025(2) 0.042(3) 0.043(2) -0.0003(18) 0.0109(17) 0.0000(19)
C8 0.026(2) 0.039(2) 0.037(2) -0.0052(18) 0.0091(17) -0.0059(17)
C7 0.033(2) 0.030(2) 0.036(2) 0.0031(17) 0.0056(17) 0.0047(17)
C17 0.037(2) 0.040(2) 0.0310(19) -0.0042(19) 0.0048(17) -0.0044(17)
C13 0.039(2) 0.030(2) 0.049(2) 0.0042(19) 0.012(2) 0.0016(18)
C18 0.038(2) 0.051(3) 0.0295(19) -0.001(2) 0.0055(18) 0.0027(18)
Ni2 0.0234(3) 0.0263(3) 0.0258(2) -0.0016(2) 0.00625(19) -0.00049(19)
O10 0.064(2) 0.043(2) 0.0337(17) 0.0107(18) -0.0092(15) -0.0040(14)
O7 0.0329(17) 0.0464(19) 0.0352(16) 0.0115(13) 0.0091(13) 0.0094(13)
O8 0.051(2) 0.071(3) 0.0325(16) -0.0223(18) 0.0008(14) -0.0020(16)
O9 0.0274(17) 0.063(2) 0.0433(19) 0.0000(15) 0.0104(14) -0.0182(17)
N3 0.038(2) 0.061(3) 0.0335(18) -0.0058(18) 0.0002(15) -0.0086(17)
O11 0.085(3) 0.0293(19) 0.110(3) -0.0145(19) 0.071(2) -0.009(2)
O12 0.062(2) 0.0290(18) 0.062(2) -0.0071(16) 0.0383(17) -0.0044(15)
N2 0.0319(19) 0.041(2) 0.0347(17) 0.0036(15) 0.0013(14) 0.0008(15)
C1 0.028(2) 0.049(3) 0.047(2) -0.001(2) 0.0058(18) -0.005(2)
N1 0.039(2) 0.047(2) 0.049(2) 0.0015(18) 0.0121(17) 0.0141(18)
N4 0.040(2) 0.042(2) 0.049(2) 0.0068(17) 0.0193(17) -0.0036(17)
C4 0.046(3) 0.037(3) 0.053(3) -0.002(2) 0.012(2) -0.011(2)
C3 0.027(2) 0.060(3) 0.055(3) 0.004(2) 0.004(2) 0.011(2)
C5 0.058(3) 0.080(4) 0.028(2) 0.004(3) 0.006(2) 0.007(2)
C2 0.058(3) 0.036(3) 0.072(3) 0.008(2) 0.020(3) 0.005(2)
C6 0.054(3) 0.050(3) 0.029(2) -0.005(2) 0.0110(19) -0.0039(19)
Cr3 0.0288(4) 0.0324(4) 0.0343(3) -0.0023(3) 0.0070(3) 0.0006(3)
Cr4 0.0278(4) 0.0420(4) 0.0349(3) 0.0028(3) 0.0066(3) -0.0022(3)
Cr2 0.0663(6) 0.0474(5) 0.0390(4) 0.0133(4) 0.0001(4) -0.0049(3)
O26 0.157(10) 0.186(9) 0.064(5) -0.049(6) 0.044(4) -0.035(5)
O29 0.105(8) 0.064(4) 0.314(14) 0.027(5) -0.031(7) -0.088(6)
O31 0.086(5) 0.188(11) 0.124(8) 0.039(6) 0.010(5) -0.028(6)
O26A 0.157(10) 0.186(9) 0.064(5) -0.049(6) 0.044(4) -0.035(5)
O29A 0.105(8) 0.064(4) 0.314(14) 0.027(5) -0.031(7) -0.088(6)
O31A 0.086(5) 0.188(11) 0.124(8) 0.039(6) 0.010(5) -0.028(6)
Cr1 0.0900(7) 0.0467(5) 0.0630(5) -0.0152(5) 0.0280(5) -0.0216(4)
O23 0.054(3) 0.087(7) 0.136(8) -0.014(4) 0.030(4) -0.031(5)
O30 0.063(5) 0.076(6) 0.056(3) -0.001(3) 0.009(3) -0.024(3)
O24 0.115(6) 0.066(5) 0.065(6) 0.035(4) 0.016(4) -0.021(4)
O23A 0.054(3) 0.087(7) 0.136(8) -0.014(4) 0.030(4) -0.031(5)
O30A 0.063(5) 0.076(6) 0.056(3) -0.001(3) 0.009(3) -0.024(3)
O24A 0.115(6) 0.066(5) 0.065(6) 0.035(4) 0.016(4) -0.021(4)
N14 0.0307(18) 0.037(2) 0.0316(16) 0.0041(15) 0.0034(14) 0.0010(14)
N15 0.034(2) 0.044(2) 0.0381(18) -0.0093(16) -0.0027(15) -0.0038(16)
N13 0.036(2) 0.034(2) 0.0360(18) 0.0041(15) 0.0085(15) 0.0053(14)
N16 0.0277(18) 0.039(2) 0.0379(18) 0.0022(15) 0.0078(14) -0.0046(14)
C20 0.026(2) 0.043(3) 0.040(2) 0.0049(18) 0.0073(17) -0.0033(18)
C22 0.023(2) 0.059(3) 0.051(2) -0.001(2) 0.0040(19) 0.000(2)
C24 0.033(2) 0.042(2) 0.0308(19) -0.0015(19) 0.0044(17) -0.0058(17)
C19 0.038(2) 0.032(2) 0.047(2) 0.0055(19) 0.0086(19) 0.0041(19)
C21 0.047(3) 0.032(2) 0.041(2) -0.0018(19) 0.003(2) 0.0028(18)
C23 0.046(3) 0.049(3) 0.031(2) 0.001(2) -0.0038(18) -0.0013(19)
O20 0.078(3) 0.038(2) 0.065(2) 0.0050(17) 0.0104(18) 0.0039(16)
O18 0.078(3) 0.042(2) 0.075(2) 0.0035(18) -0.006(2) 0.0054(17)
O22 0.075(3) 0.108(4) 0.060(3) 0.033(3) 0.013(2) -0.027(2)
O15 0.062(2) 0.080(3) 0.0489(19) 0.0076(19) 0.0149(17) 0.0128(17)
O19 0.082(3) 0.062(2) 0.076(3) 0.000(2) -0.016(2) 0.021(2)
O21 0.058(2) 0.133(4) 0.059(2) -0.053(2) -0.0042(19) 0.010(2)
O17 0.088(3) 0.104(3) 0.057(2) 0.046(2) 0.027(2) 0.008(2)
O16 0.054(3) 0.127(4) 0.105(3) -0.031(3) -0.024(2) -0.009(3)
O28 0.213(15) 0.080(8) 0.114(9) -0.005(8) 0.063(9) -0.004(6)
O28A 0.098(8) 0.162(11) 0.075(6) -0.064(7) -0.029(5) 0.058(6)

loop_
_atom_type_symbol
_atom_type_description
_atom_type_scat_dispersion_real
_atom_type_scat_dispersion_imag
_atom_type_scat_source
O O 0.0106 0.0060 'International Tables Vol C Tables 4.2.6.8 and 6.1.1.4'
Ni Ni 0.3393 1.1124 'International Tables Vol C Tables 4.2.6.8 and 6.1.1.4'
N N 0.0061 0.0033 'International Tables Vol C Tables 4.2.6.8 and 6.1.1.4'
Cr Cr 0.3209 0.6236 'International Tables Vol C Tables 4.2.6.8 and 6.1.1.4'
H H 0.0000 0.0000 'International Tables Vol C Tables 4.2.6.8 and 6.1.1.4'
C C 0.0033 0.0016 'International Tables Vol C Tables 4.2.6.8 and 6.1.1.4'

loop_
_geom_angle_atom_site_label_1
_geom_angle_atom_site_label_2
_geom_angle_atom_site_label_3
_geom_angle
O2 Ni1 O3 89.39(12)
O2 Ni1 O6 92.01(12)
O3 Ni1 O6 176.43(12)
O2 Ni1 O4 85.99(11)
O3 Ni1 O4 94.81(13)
O6 Ni1 O4 88.56(12)
O2 Ni1 O1 90.91(12)
O3 Ni1 O1 87.86(12)
O6 Ni1 O1 88.84(12)
O4 Ni1 O1 175.88(13)
O2 Ni1 O5 176.94(13)
O3 Ni1 O5 88.22(12)
O6 Ni1 O5 90.48(13)
O4 Ni1 O5 92.31(13)
O1 Ni1 O5 90.91(13)
Ni1 O2 H56 110(3)
Ni1 O2 H57 117(2)
H56 O2 H57 113(4)
Ni1 O1 H58 116(3)
Ni1 O1 H67 99(5)
H58 O1 H67 109(6)
Ni1 O4 H52 131(4)
Ni1 O4 H53 122(4)
H52 O4 H53 102(5)
Ni1 O3 H54 110(3)
Ni1 O3 H55 117(3)
H54 O3 H55 108(5)
Ni1 O5 H5O 124(4)
Ni1 O5 H77 111(5)
H5O O5 H77 117(6)
C9 N5 C11 108.2(3)
C9 N5 C8 108.8(3)
C11 N5 C8 107.9(3)
Ni1 O6 H51 126(4)
Ni1 O6 H68 113(4)
H51 O6 H68 115(6)
C16 N10 C17 108.3(3)
C16 N10 C15 107.8(3)
C17 N10 C15 108.0(3)
C13 N9 C16 107.8(3)
C13 N9 C18 108.7(3)
C16 N9 C18 108.2(3)
C10 N7 C12 109.0(3)
C10 N7 C9 107.8(3)
C12 N7 C9 108.1(3)
C10 N6 C7 107.8(3)
C10 N6 C11 108.1(3)
C7 N6 C11 107.7(3)
H74 O14 H75 113(5)
C14 N12 C13 108.8(3)
C14 N12 C17 108.5(3)
C13 N12 C17 108.1(3)
N7 C10 N6 112.0(3)
N7 C10 H10A 109.2
N6 C10 H10A 109.2
N7 C10 H10B 109.2
N6 C10 H10B 109.2
H10A C10 H10B 107.9
C7 N8 C12 107.8(3)
C7 N8 C8 108.0(3)
C12 N8 C8 107.7(3)
N11 C15 N10 112.1(3)
N11 C15 H15A 109.2
N10 C15 H15A 109.2
N11 C15 H15B 109.2
N10 C15 H15B 109.2
H15A C15 H15B 107.9
C15 N11 C18 108.1(3)
C15 N11 C14 109.0(3)
C18 N11 C14 107.8(3)
N5 C9 N7 111.5(3)
N5 C9 H9A 109.3
N7 C9 H9A 109.3
N5 C9 H9B 109.3
N7 C9 H9B 109.3
H9A C9 H9B 108.0
N10 C16 N9 112.7(3)
N10 C16 H16A 109.0
N9 C16 H16A 109.0
N10 C16 H16B 109.0
N9 C16 H16B 109.0
H16A C16 H16B 107.8
N8 C12 N7 112.2(3)
N8 C12 H12A 109.2
N7 C12 H12A 109.2
N8 C12 H12B 109.2
N7 C12 H12B 109.2
H12A C12 H12B 107.9
N5 C11 N6 112.3(3)
N5 C11 H11A 109.2
N6 C11 H11A 109.2
N5 C11 H11B 109.2
N6 C11 H11B 109.2
H11A C11 H11B 107.9
N11 C14 N12 111.3(3)
N11 C14 H14A 109.4
N12 C14 H14A 109.4
N11 C14 H14B 109.4
N12 C14 H14B 109.4
H14A C14 H14B 108.0
N8 C8 N5 112.2(3)
N8 C8 H8A 109.2
N5 C8 H8A 109.2
N8 C8 H8B 109.2
N5 C8 H8B 109.2
H8A C8 H8B 107.9
N8 C7 N6 113.0(3)
N8 C7 H7A 109.0
N6 C7 H7A 109.0
N8 C7 H7B 109.0
N6 C7 H7B 109.0
H7A C7 H7B 107.8
N10 C17 N12 111.7(3)
N10 C17 H17A 109.3
N12 C17 H17A 109.3
N10 C17 H17B 109.3
N12 C17 H17B 109.3
H17A C17 H17B 107.9
N9 C13 N12 111.3(3)
N9 C13 H13A 109.4
N12 C13 H13A 109.4
N9 C13 H13B 109.4
N12 C13 H13B 109.4
H13A C13 H13B 108.0
N11 C18 N9 111.9(3)
N11 C18 H18A 109.2
N9 C18 H18A 109.2
N11 C18 H18B 109.2
N9 C18 H18B 109.2
H18A C18 H18B 107.9
O11 Ni2 O12 176.57(14)
O11 Ni2 O7 86.73(14)
O12 Ni2 O7 90.28(13)
O11 Ni2 O8 89.23(18)
O12 Ni2 O8 92.43(15)
O7 Ni2 O8 89.78(14)
O11 Ni2 O10 88.46(17)
O12 Ni2 O10 90.02(15)
O7 Ni2 O10 92.72(13)
O8 Ni2 O10 176.49(15)
O11 Ni2 O9 93.91(16)
O12 Ni2 O9 89.06(14)
O7 Ni2 O9 179.03(14)
O8 Ni2 O9 90.97(14)
O10 Ni2 O9 86.56(14)
Ni2 O10 H72 124(4)
Ni2 O10 H73 107(3)
H72 O10 H73 126(5)
Ni2 O7 H62 113(3)
Ni2 O7 H63 118(4)
H62 O7 H63 106(5)
Ni2 O8 H66 117(3)
Ni2 O8 H76 111(3)
H66 O8 H76 128(5)
Ni2 O9 H59 130(5)
Ni2 O9 H60 113(3)
H59 O9 H60 115(6)
C4 N3 C3 108.9(3)
C4 N3 C5 107.9(4)
C3 N3 C5 107.7(4)
Ni2 O11 H64 116(3)
Ni2 O11 H65 133(4)
H64 O11 H65 110(5)
Ni2 O12 H61 120(3)
Ni2 O12 H71 119(4)
H61 O12 H71 118(5)
C6 N2 C1 108.4(3)
C6 N2 C4 108.0(3)
C1 N2 C4 108.4(3)
N2 C1 N1 111.3(3)
N2 C1 H1A 109.4
N1 C1 H1A 109.4
N2 C1 H1B 109.4
N1 C1 H1B 109.4
H1A C1 H1B 108.0
C1 N1 C2 108.2(3)
C1 N1 C5 108.5(4)
C2 N1 C5 108.5(4)
C2 N4 C6 108.0(3)
C2 N4 C3 107.9(4)
C6 N4 C3 107.7(3)
N3 C4 N2 111.7(3)
N3 C4 H4A 109.3
N2 C4 H4A 109.3
N3 C4 H4B 109.3
N2 C4 H4B 109.3
H4A C4 H4B 107.9
N3 C3 N4 112.9(3)
N3 C3 H3A 109.0
N4 C3 H3A 109.0
N3 C3 H3B 109.0
N4 C3 H3B 109.0
H3A C3 H3B 107.8
N3 C5 N1 111.6(3)
N3 C5 H5A 109.3
N1 C5 H5A 109.3
N3 C5 H5B 109.3
N1 C5 H5B 109.3
H5A C5 H5B 108.0
N4 C2 N1 112.0(4)
N4 C2 H2A 109.2
N1 C2 H2A 109.2
N4 C2 H2B 109.2
N1 C2 H2B 109.2
H2A C2 H2B 107.9
N2 C6 N4 112.6(3)
N2 C6 H6A 109.1
N4 C6 H6A 109.1
N2 C6 H6B 109.1
N4 C6 H6B 109.1
H6A C6 H6B 107.8
O19 Cr3 O20 110.27(19)
O19 Cr3 O21 111.3(2)
O20 Cr3 O21 109.8(2)
O19 Cr3 O17 112.0(2)
O20 Cr3 O17 107.03(19)
O21 Cr3 O17 106.3(2)
O16 Cr4 O18 110.5(2)
O16 Cr4 O15 110.3(2)
O18 Cr4 O15 108.07(19)
O16 Cr4 O17 113.3(2)
O18 Cr4 O17 110.4(2)
O15 Cr4 O17 104.01(18)
O23 Cr2 O30 114.8(10)
O24A Cr2 O30A 115.1(4)
O23 Cr2 O24 113.4(12)
O30 Cr2 O24 92.5(9)
O24A Cr2 O23A 112.4(5)
O30A Cr2 O23A 111.9(4)
O24A Cr2 O28A 99.6(5)
O30A Cr2 O28A 117.9(4)
O23A Cr2 O28A 98.3(4)
O23 Cr2 O28 92.6(9)
O30 Cr2 O28 106.2(7)
O24 Cr2 O28 138.1(8)
O29A Cr1 O26A 116.2(6)
O26 Cr1 O31 113.8(12)
O26 Cr1 O28 114.0(9)
O31 Cr1 O28 116.2(9)
O26 Cr1 O29 99.2(14)
O31 Cr1 O29 103.9(12)
O28 Cr1 O29 107.4(11)
O29A Cr1 O31A 104.0(5)
O26A Cr1 O31A 100.6(5)
O29A Cr1 O28A 120.3(6)
O26A Cr1 O28A 107.8(5)
O31A Cr1 O28A 105.4(5)
C20 N14 C24 108.7(3)
C20 N14 C21 107.9(3)
C24 N14 C21 107.6(3)
C22 N15 C21 108.4(3)
C22 N15 C23 108.3(3)
C21 N15 C23 107.8(3)
C20 N13 C23 107.6(3)
C20 N13 C19 108.0(3)
C23 N13 C19 108.4(3)
C24 N16 C19 109.0(3)
C24 N16 C22 108.1(3)
C19 N16 C22 107.7(3)
N14 C20 N13 112.2(3)
N14 C20 H20A 109.2
N13 C20 H20A 109.2
N14 C20 H20B 109.2
N13 C20 H20B 109.2
H20A C20 H20B 107.9
N15 C22 N16 112.2(3)
N15 C22 H22A 109.2
N16 C22 H22A 109.2
N15 C22 H22B 109.2
N16 C22 H22B 109.2
H22A C22 H22B 107.9
N16 C24 N14 112.0(3)
N16 C24 H24A 109.2
N14 C24 H24A 109.2
N16 C24 H24B 109.2
N14 C24 H24B 109.2
H24A C24 H24B 107.9
N16 C19 N13 111.6(3)
N16 C19 H19A 109.3
N13 C19 H19A 109.3
N16 C19 H19B 109.3
N13 C19 H19B 109.3
H19A C19 H19B 108.0
N15 C21 N14 112.3(3)
N15 C21 H21A 109.1
N14 C21 H21A 109.1
N15 C21 H21B 109.1
N14 C21 H21B 109.1
H21A C21 H21B 107.9
N15 C23 N13 112.2(3)
N15 C23 H23A 109.2
N13 C23 H23A 109.2
N15 C23 H23B 109.2
N13 C23 H23B 109.2
H23A C23 H23B 107.9
H69 O22 H70 100(6)
Cr3 O17 Cr4 128.8(2)
Cr1 O28 Cr2 132.1(7)
Cr2 O28A Cr1 128.7(5)

loop_
_geom_bond_atom_site_label_1
_geom_bond_atom_site_label_2
_geom_bond_site_symmetry_2
_geom_bond_distance
_geom_bond_publ_flag
Ni1 O2 . 2.038(2) ?
Ni1 O3 . 2.038(3) ?
Ni1 O6 . 2.059(3) ?
Ni1 O4 . 2.061(3) ?
Ni1 O1 . 2.064(3) ?
Ni1 O5 . 2.070(3) ?
O2 H56 . 0.89(5) ?
O2 H57 . 1.05(4) ?
O1 H58 . 0.82(5) ?
O1 H67 . 0.69(5) ?
O4 H52 . 0.78(4) ?
O4 H53 . 0.72(5) ?
O3 H54 . 0.79(4) ?
O3 H55 . 0.80(5) ?
O5 H5O . 0.68(5) ?
O5 H77 . 0.67(5) ?
N5 C9 . 1.468(5) ?
N5 C11 . 1.468(5) ?
N5 C8 . 1.476(5) ?
O6 H51 . 0.69(5) ?
O6 H68 . 0.75(4) ?
N10 C16 . 1.463(5) ?
N10 C17 . 1.469(5) ?
N10 C15 . 1.477(5) ?
N9 C13 . 1.466(5) ?
N9 C16 . 1.471(5) ?
N9 C18 . 1.475(5) ?
N7 C10 . 1.466(5) ?
N7 C12 . 1.475(5) ?
N7 C9 . 1.483(5) ?
N6 C10 . 1.473(4) ?
N6 C7 . 1.474(5) ?
N6 C11 . 1.476(5) ?
O14 H74 . 0.87(5) ?
O14 H75 . 0.73(5) ?
N12 C14 . 1.475(5) ?
N12 C13 . 1.481(5) ?
N12 C17 . 1.482(5) ?
C10 H10A . 0.970 ?
C10 H10B . 0.970 ?
N8 C7 . 1.468(5) ?
N8 C12 . 1.470(5) ?
N8 C8 . 1.476(5) ?
C15 N11 . 1.472(5) ?
C15 H15A . 0.970 ?
C15 H15B . 0.970 ?
N11 C18 . 1.473(5) ?
N11 C14 . 1.475(5) ?
C9 H9A . 0.970 ?
C9 H9B . 0.970 ?
C16 H16A . 0.970 ?
C16 H16B . 0.970 ?
C12 H12A . 0.970 ?
C12 H12B . 0.970 ?
C11 H11A . 0.970 ?
C11 H11B . 0.970 ?
C14 H14A . 0.970 ?
C14 H14B . 0.970 ?
C8 H8A . 0.970 ?
C8 H8B . 0.970 ?
C7 H7A . 0.970 ?
C7 H7B . 0.970 ?
C17 H17A . 0.970 ?
C17 H17B . 0.970 ?
C13 H13A . 0.970 ?
C13 H13B . 0.970 ?
C18 H18A . 0.970 ?
C18 H18B . 0.970 ?
Ni2 O11 . 2.002(3) ?
Ni2 O12 . 2.022(3) ?
Ni2 O7 . 2.023(3) ?
Ni2 O8 . 2.052(3) ?
Ni2 O10 . 2.054(3) ?
Ni2 O9 . 2.072(3) ?
O10 H72 . 0.73(5) ?
O10 H73 . 0.82(4) ?
O7 H62 . 0.87(5) ?
O7 H63 . 0.73(5) ?
O8 H66 . 0.81(5) ?
O8 H76 . 0.85(5) ?
O9 H59 . 0.61(5) ?
O9 H60 . 0.83(4) ?
N3 C4 . 1.455(5) ?
N3 C3 . 1.459(5) ?
N3 C5 . 1.472(6) ?
O11 H64 . 0.79(5) ?
O11 H65 . 0.71(5) ?
O12 H61 . 0.81(5) ?
O12 H71 . 0.73(5) ?
N2 C6 . 1.459(5) ?
N2 C1 . 1.467(5) ?
N2 C4 . 1.485(5) ?
C1 N1 . 1.468(5) ?
C1 H1A . 0.970 ?
C1 H1B . 0.970 ?
N1 C2 . 1.469(6) ?
N1 C5 . 1.477(6) ?
N4 C2 . 1.462(6) ?
N4 C6 . 1.466(5) ?
N4 C3 . 1.468(5) ?
C4 H4A . 0.970 ?
C4 H4B . 0.970 ?
C3 H3A . 0.970 ?
C3 H3B . 0.970 ?
C5 H5A . 0.970 ?
C5 H5B . 0.970 ?
C2 H2A . 0.970 ?
C2 H2B . 0.970 ?
C6 H6A . 0.970 ?
C6 H6B . 0.970 ?
Cr3 O19 . 1.573(3) ?
Cr3 O20 . 1.590(3) ?
Cr3 O21 . 1.599(3) ?
Cr3 O17 . 1.765(4) ?
Cr4 O16 . 1.579(4) ?
Cr4 O18 . 1.583(3) ?
Cr4 O15 . 1.615(3) ?
Cr4 O17 . 1.770(4) ?
Cr2 O23 . 1.48(2) ?
Cr2 O24A . 1.572(8) ?
Cr2 O30 . 1.609(16) ?
Cr2 O30A . 1.609(6) ?
Cr2 O24 . 1.62(2) ?
Cr2 O23A . 1.652(7) ?
Cr2 O28A . 1.728(8) ?
Cr2 O28 . 1.804(11) ?
O26 Cr1 . 1.48(2) ?
O29 Cr1 . 1.69(2) ?
O31 Cr1 . 1.57(2) ?
O26A Cr1 . 1.536(8) ?
O29A Cr1 . 1.511(7) ?
O31A Cr1 . 1.724(9) ?
Cr1 O28 . 1.635(11) ?
Cr1 O28A . 1.761(9) ?
O23 O28A . 1.77(2) ?
N14 C20 . 1.467(5) ?
N14 C24 . 1.467(5) ?
N14 C21 . 1.476(5) ?
N15 C22 . 1.458(5) ?
N15 C21 . 1.463(5) ?
N15 C23 . 1.464(5) ?
N13 C20 . 1.468(5) ?
N13 C23 . 1.477(5) ?
N13 C19 . 1.484(5) ?
N16 C24 . 1.463(5) ?
N16 C19 . 1.464(5) ?
N16 C22 . 1.484(5) ?
C20 H20A . 0.970 ?
C20 H20B . 0.970 ?
C22 H22A . 0.970 ?
C22 H22B . 0.970 ?
C24 H24A . 0.970 ?
C24 H24B . 0.970 ?
C19 H19A . 0.970 ?
C19 H19B . 0.970 ?
C21 H21A . 0.970 ?
C21 H21B . 0.970 ?
C23 H23A . 0.970 ?
C23 H23B . 0.970 ?
O22 H69 . 0.94(4) ?
O22 H70 . 0.62(5) ?
O28 O28A . 1.184(14) ?

loop_
_geom_hbond_atom_site_label_D
_geom_hbond_atom_site_label_H
_geom_hbond_atom_site_label_A
_geom_hbond_site_symmetry_A
_geom_hbond_distance_DH
_geom_hbond_distance_HA
_geom_hbond_distance_DA
_geom_hbond_angle_DHA
_geom_hbond_publ_flag
O4 H53 N6 3_665 0.72(5) 2.16(5) 2.874(4) 177(3) yes
O11 H64 N4 4_565 0.79(5) 2.01(5) 2.782(6) 166(4) yes
O10 H73 N15 4_565 0.82(5) 2.34(5) 2.982(5) 135(4) yes
O1 H58 N13 4_565 0.82(5) 2.06(5) 2.862(5) 168(5) yes
O12 H61 N12 4_564 0.81(5) 1.95(5) 2.710(5) 156(4) yes
O7 H63 N2 3_575 0.73(5) 2.06(5) 2.795(4) 176(5) yes
O22 H70 N1 2_555 0.62(6) 2.22(6) 2.833(6) 172(6) yes
